data_4130619
loop_
_publ_author_name
'Riddlestone, Ian M.'
'Rajabi, Nasir A.'
'Lowe, John P.'
'Mahon, Mary F.'
'Macgregor, Stuart A.'
'Whittlesey, Michael K.'

_publ_section_title
;
 Activation of H2 over the Ru-Zn Bond in the Transition Metal-Lewis Acid
 Heterobimetallic Species [Ru(IPr)2(CO)ZnEt](.).
;
_journal_issue 35
_journal_name_full 'Journal of the American Chemical Society'
_journal_page_first 11081
_journal_page_last 11084
_journal_paper_doi 10.1021/jacs.6b05243
_journal_volume 138
_journal_year 2016
_chemical_formula_moiety 'C57 H81 N4 O Ru Zn, C32 H12 B F24'
_chemical_formula_sum 'C89 H93 B F24 N4 O Ru Zn'
_chemical_formula_weight 1867.92
_space_group_crystal_system monoclinic
_space_group_IT_number 14
_space_group_name_Hall '-P 2yn'
_space_group_name_H-M_alt 'P 1 21/n 1'
_atom_sites_solution_hydrogens mixed
_audit_creation_date 2015-10-16
_audit_creation_method
;
Olex2 1.2
(compiled 2015.09.30 svn.r3233 for OlexSys, GUI svn.r5103)
;
_cell_angle_alpha 90
_cell_angle_beta 100.0643(4)
_cell_angle_gamma 90
_cell_formula_units_Z 4
_cell_length_a 17.00002(8)
_cell_length_b 25.77166(11)
_cell_length_c 20.59225(9)
_cell_measurement_reflns_used 68155
_cell_measurement_temperature 150.00(10)
_cell_measurement_theta_max 71.9160
_cell_measurement_theta_min 4.6450
_cell_volume 8883.02(7)
_computing_cell_refinement
;
CrysAlisPro, Agilent Technologies,
Version 1.171.37.35 (release 13-08-2014 CrysAlis171 .NET)
(compiled Aug 13 2014,18:06:01)
;
_computing_data_collection
;
CrysAlisPro, Agilent Technologies,
Version 1.171.37.35 (release 13-08-2014 CrysAlis171 .NET)
(compiled Aug 13 2014,18:06:01)
;
_computing_data_reduction
;
CrysAlisPro, Agilent Technologies,
Version 1.171.37.35 (release 13-08-2014 CrysAlis171 .NET)
(compiled Aug 13 2014,18:06:01)
;
_computing_molecular_graphics 'Olex2 (Dolomanov et al., 2009)'
_computing_publication_material 'Olex2 (Dolomanov et al., 2009)'
_computing_structure_refinement 'ShelXL (Sheldrick, 2015)'
_computing_structure_solution 'olex2.solve (Bourhis et al., 2015)'
_diffrn_ambient_environment N~2~
_diffrn_ambient_temperature 150.00(10)
_diffrn_detector 'CCD plate'
_diffrn_detector_area_resol_mean 8.1150
_diffrn_detector_type EosS2
_diffrn_measured_fraction_theta_full 0.999
_diffrn_measured_fraction_theta_max 0.996
_diffrn_measurement_device 'four-circle diffractometer'
_diffrn_measurement_device_type 'SuperNova, Dual, Cu at zero, EosS2'
_diffrn_measurement_method '\w scans'
_diffrn_radiation_monochromator mirror
_diffrn_radiation_probe x-ray
_diffrn_radiation_type CuK\a
_diffrn_radiation_wavelength 1.54184
_diffrn_reflns_av_R_equivalents 0.0363
_diffrn_reflns_av_unetI/netI 0.0214
_diffrn_reflns_Laue_measured_fraction_full 0.999
_diffrn_reflns_Laue_measured_fraction_max 0.996
_diffrn_reflns_limit_h_max 20
_diffrn_reflns_limit_h_min -19
_diffrn_reflns_limit_k_max 31
_diffrn_reflns_limit_k_min -31
_diffrn_reflns_limit_l_max 21
_diffrn_reflns_limit_l_min -25
_diffrn_reflns_number 131614
_diffrn_reflns_point_group_measured_fraction_full 0.999
_diffrn_reflns_point_group_measured_fraction_max 0.996
_diffrn_reflns_theta_full 67.684
_diffrn_reflns_theta_max 72.002
_diffrn_reflns_theta_min 4.065
_diffrn_source 'sealed X-ray tube'
_diffrn_source_type 'SuperNova (Cu) X-ray Source'
_exptl_absorpt_coefficient_mu 2.560
_exptl_absorpt_correction_T_max 1.00000
_exptl_absorpt_correction_T_min 0.96548
_exptl_absorpt_correction_type multi-scan
_exptl_absorpt_process_details
;
CrysAlisPro, Agilent Technologies,
Version 1.171.37.35 (release 13-08-2014 CrysAlis171 .NET)
(compiled Aug 13 2014,18:06:01)
Empirical absorption correction using spherical harmonics,
 implemented in SCALE3 ABSPACK scaling algorithm.
;
_exptl_crystal_colour colorless
_exptl_crystal_density_diffrn 1.397
_exptl_crystal_description block
_exptl_crystal_F_000 3832
_exptl_crystal_size_max 0.2225
_exptl_crystal_size_mid 0.1851
_exptl_crystal_size_min 0.1118
_refine_diff_density_max 0.835
_refine_diff_density_min -0.575
_refine_diff_density_rms 0.056
_refine_ls_extinction_method none
_refine_ls_goodness_of_fit_ref 1.028
_refine_ls_hydrogen_treatment mixed
_refine_ls_matrix_type full
_refine_ls_number_parameters 1135
_refine_ls_number_reflns 17400
_refine_ls_number_restraints 2
_refine_ls_restrained_S_all 1.028
_refine_ls_R_factor_all 0.0406
_refine_ls_R_factor_gt 0.0377
_refine_ls_shift/su_max 0.002
_refine_ls_shift/su_mean 0.000
_refine_ls_structure_factor_coef Fsqd
_refine_ls_weighting_details 'w=1/[\s^2^(Fo^2^)+(0.0478P)^2^+7.7591P] where P=(Fo^2^+2Fc^2^)/3'
_refine_ls_weighting_scheme calc
_refine_ls_wR_factor_gt 0.0958
_refine_ls_wR_factor_ref 0.0983
_reflns_Friedel_coverage 0.000
_reflns_number_gt 16178
_reflns_number_total 17400
_reflns_threshold_expression 'I > 2\s(I)'
_cod_data_source_file ja6b05243_si_002.cif
_cod_data_source_block s15mkw40
_cod_database_code 4130619
_shelxl_version_number 2014-3
_shelx_space_group_comment
;
The symmetry employed for this shelxl refinement is uniquely defined
by the following loop, which should always be used as a source of
symmetry information in preference to the above space-group names.
They are only intended as comments.
;

loop_
_space_group_symop_operation_xyz
'x, y, z'
'-x+1/2, y+1/2, -z+1/2'
'-x, -y, -z'
'x-1/2, -y-1/2, z-1/2'

loop_
_atom_site_label
_atom_site_type_symbol
_atom_site_fract_x
_atom_site_fract_y
_atom_site_fract_z
_atom_site_U_iso_or_equiv
_atom_site_adp_type
_atom_site_occupancy
_atom_site_site_symmetry_order
_atom_site_calc_flag
_atom_site_refinement_flags_posn
_atom_site_refinement_flags_occupancy
_atom_site_disorder_assembly
_atom_site_disorder_group
Ru1 Ru 0.75477(2) 0.05965(2) 0.74681(2) 0.02215(5) Uani 1 1 d D . . .
H1 H 0.6733(19) 0.0219(13) 0.7667(19) 0.071(12) Uiso 1 1 d D . A 1
H2 H 0.6703(19) 0.0463(15) 0.7848(19) 0.077(12) Uiso 1 1 d D . B 2
H3 H 0.826(2) 0.0838(13) 0.7227(16) 0.060(9) Uiso 1 1 d . . . .
H4 H 0.7187(19) 0.1228(13) 0.7595(15) 0.056(9) Uiso 1 1 d . . . .
Zn1 Zn 0.78158(2) 0.14916(2) 0.70751(2) 0.03709(8) Uani 1 1 d . . . .
O1 O 0.84651(10) -0.04034(6) 0.73592(8) 0.0396(4) Uani 1 1 d . . . .
N1 N 0.70880(10) 0.04817(7) 0.59148(8) 0.0257(3) Uani 1 1 d . . . .
N2 N 0.60907(10) 0.07589(7) 0.63305(8) 0.0290(4) Uani 1 1 d . . . .
N3 N 0.89190(11) 0.08241(7) 0.86721(8) 0.0319(4) Uani 1 1 d . . . .
N4 N 0.79920(11) 0.03752(7) 0.89861(8) 0.0294(4) Uani 1 1 d . . . .
C1 C 0.68684(12) 0.06012(7) 0.65069(9) 0.0234(4) Uani 1 1 d . . . .
C2 C 0.64649(14) 0.05693(9) 0.53941(10) 0.0324(5) Uani 1 1 d . . . .
H2A H 0.6476 0.0516 0.4939 0.039 Uiso 1 1 calc R . . .
C3 C 0.58472(14) 0.07418(9) 0.56532(11) 0.0349(5) Uani 1 1 d . . . .
H3A H 0.5336 0.0835 0.5417 0.042 Uiso 1 1 calc R . . .
C4 C 0.77899(12) 0.01927(8) 0.58141(9) 0.0266(4) Uani 1 1 d . . . .
C5 C 0.84605(14) 0.04559(9) 0.56796(10) 0.0314(4) Uani 1 1 d . . . .
C6 C 0.91080(15) 0.01551(10) 0.55700(12) 0.0398(5) Uani 1 1 d . . . .
H6 H 0.9578 0.0321 0.5485 0.048 Uiso 1 1 calc R . . .
C7 C 0.90756(15) -0.03794(10) 0.55827(12) 0.0421(5) Uani 1 1 d . . . .
H7 H 0.9528 -0.0577 0.5518 0.051 Uiso 1 1 calc R . . .
C8 C 0.83918(15) -0.06296(9) 0.56885(12) 0.0376(5) Uani 1 1 d . . . .
H8 H 0.8373 -0.0998 0.5683 0.045 Uiso 1 1 calc R . . .
C9 C 0.77282(13) -0.03489(8) 0.58030(10) 0.0306(4) Uani 1 1 d . . . .
C10 C 0.84822(15) 0.10419(9) 0.56016(11) 0.0376(5) Uani 1 1 d . . . .
H10 H 0.8064 0.1193 0.5832 0.045 Uiso 1 1 calc R . . .
C11 C 0.82688(19) 0.11875(11) 0.48693(13) 0.0504(6) Uani 1 1 d . . . .
H11A H 0.8671 0.1044 0.4631 0.076 Uiso 1 1 calc GR . . .
H11B H 0.8257 0.1566 0.4824 0.076 Uiso 1 1 calc GR . . .
H11C H 0.7743 0.1045 0.4684 0.076 Uiso 1 1 calc GR . . .
C12 C 0.92840(19) 0.12804(12) 0.59064(16) 0.0576(7) Uani 1 1 d . . . .
H12A H 0.9409 0.1190 0.6375 0.086 Uiso 1 1 calc GR . . .
H12B H 0.9255 0.1659 0.5859 0.086 Uiso 1 1 calc GR . . .
H12C H 0.9703 0.1146 0.5681 0.086 Uiso 1 1 calc GR . . .
C13 C 0.69651(15) -0.06340(9) 0.58718(12) 0.0379(5) Uani 1 1 d . . . .
H13 H 0.6619 -0.0390 0.6073 0.046 Uiso 1 1 calc R . . .
C14 C 0.65109(17) -0.07939(12) 0.51923(15) 0.0531(7) Uani 1 1 d . . . .
H14A H 0.6376 -0.0484 0.4920 0.080 Uiso 1 1 calc GR . . .
H14B H 0.6019 -0.0976 0.5244 0.080 Uiso 1 1 calc GR . . .
H14C H 0.6847 -0.1024 0.4978 0.080 Uiso 1 1 calc GR . . .
C15 C 0.71031(19) -0.11167(11) 0.63102(14) 0.0526(7) Uani 1 1 d . . . .
H15A H 0.7377 -0.1382 0.6092 0.079 Uiso 1 1 calc GR . . .
H15B H 0.6588 -0.1252 0.6385 0.079 Uiso 1 1 calc GR . . .
H15C H 0.7433 -0.1025 0.6734 0.079 Uiso 1 1 calc GR . . .
C16 C 0.55254(13) 0.08612(10) 0.67700(11) 0.0342(5) Uani 1 1 d . . . .
C17 C 0.51675(13) 0.04340(11) 0.70259(12) 0.0392(5) Uani 1 1 d . . . .
C18 C 0.46139(17) 0.05408(13) 0.74313(16) 0.0556(7) Uani 1 1 d . . . .
H18 H 0.4380 0.0262 0.7632 0.067 Uiso 1 1 calc R . . .
C19 C 0.4397(2) 0.10449(15) 0.75483(18) 0.0661(9) Uani 1 1 d . . . .
H19 H 0.4008 0.1108 0.7819 0.079 Uiso 1 1 calc R . . .
C20 C 0.47410(18) 0.14537(13) 0.72763(16) 0.0563(7) Uani 1 1 d . . . .
H20 H 0.4581 0.1798 0.7357 0.068 Uiso 1 1 calc R . . .
C21 C 0.53236(15) 0.13738(11) 0.68821(12) 0.0416(5) Uani 1 1 d . . . .
C22 C 0.53366(14) -0.01232(10) 0.68526(13) 0.0416(5) Uani 1 1 d . . . .
H22 H 0.5900 -0.0137 0.6773 0.050 Uiso 1 1 calc R . . .
C23 C 0.47899(19) -0.02882(13) 0.62085(16) 0.0601(8) Uani 1 1 d . . . .
H23A H 0.4231 -0.0276 0.6269 0.090 Uiso 1 1 calc GR . . .
H23B H 0.4925 -0.0642 0.6094 0.090 Uiso 1 1 calc GR . . .
H23C H 0.4866 -0.0051 0.5852 0.090 Uiso 1 1 calc GR . . .
C24 C 0.5262(2) -0.05153(13) 0.73916(16) 0.0575(7) Uani 1 1 d . . . .
H24A H 0.5594 -0.0405 0.7806 0.086 Uiso 1 1 calc GR . . .
H24B H 0.5441 -0.0856 0.7266 0.086 Uiso 1 1 calc GR . . .
H24C H 0.4703 -0.0537 0.7450 0.086 Uiso 1 1 calc GR . . .
C25 C 0.56797(17) 0.18363(10) 0.65886(13) 0.0455(6) Uani 1 1 d . . . .
H25 H 0.6130 0.1711 0.6376 0.055 Uiso 1 1 calc R . . .
C26 C 0.5058(2) 0.20900(14) 0.60551(16) 0.0641(8) Uani 1 1 d . . . .
H26A H 0.4850 0.1831 0.5720 0.096 Uiso 1 1 calc GR . . .
H26B H 0.5307 0.2374 0.5849 0.096 Uiso 1 1 calc GR . . .
H26C H 0.4618 0.2227 0.6255 0.096 Uiso 1 1 calc GR . . .
C27 C 0.6014(2) 0.22333(11) 0.71176(16) 0.0582(7) Uani 1 1 d . . . .
H27A H 0.5574 0.2384 0.7306 0.087 Uiso 1 1 calc GR . . .
H27B H 0.6291 0.2509 0.6919 0.087 Uiso 1 1 calc GR . . .
H27C H 0.6389 0.2062 0.7467 0.087 Uiso 1 1 calc GR . . .
C28 C 0.81848(12) 0.06191(8) 0.84432(9) 0.0260(4) Uani 1 1 d . . . .
C29 C 0.91767(16) 0.07026(11) 0.93322(11) 0.0419(5) Uani 1 1 d . . . .
H29 H 0.9671 0.0800 0.9595 0.050 Uiso 1 1 calc R . . .
C30 C 0.85996(15) 0.04246(10) 0.95275(11) 0.0387(5) Uani 1 1 d . . . .
H30 H 0.8604 0.0287 0.9956 0.046 Uiso 1 1 calc R . . .
C31 C 0.93431(14) 0.11841(9) 0.83222(11) 0.0358(5) Uani 1 1 d . . . .
C32 C 0.99327(13) 0.09899(10) 0.79905(11) 0.0385(5) Uani 1 1 d . . . .
C33 C 1.03454(16) 0.13544(12) 0.76735(13) 0.0482(6) Uani 1 1 d . . . .
H33 H 1.0752 0.1240 0.7444 0.058 Uiso 1 1 calc R . . .
C34 C 1.01730(18) 0.18742(12) 0.76889(15) 0.0545(7) Uani 1 1 d . . . .
H34 H 1.0455 0.2113 0.7464 0.065 Uiso 1 1 calc R . . .
C35 C 0.95928(19) 0.20536(11) 0.80277(15) 0.0531(7) Uani 1 1 d . . . .
H35 H 0.9483 0.2415 0.8033 0.064 Uiso 1 1 calc R . . .
C36 C 0.91675(16) 0.17124(10) 0.83615(13) 0.0443(6) Uani 1 1 d . . . .
C37 C 1.01392(14) 0.04193(11) 0.79918(13) 0.0421(5) Uani 1 1 d . . . .
H37 H 0.9696 0.0224 0.8142 0.050 Uiso 1 1 calc R . . .
C38 C 1.02202(19) 0.02140(13) 0.73108(15) 0.0580(7) Uani 1 1 d . . . .
H38A H 0.9725 0.0282 0.7000 0.087 Uiso 1 1 calc GR . . .
H38B H 1.0320 -0.0161 0.7337 0.087 Uiso 1 1 calc GR . . .
H38C H 1.0667 0.0389 0.7159 0.087 Uiso 1 1 calc GR . . .
C39 C 1.09074(18) 0.03107(14) 0.84855(18) 0.0622(8) Uani 1 1 d . . . .
H39A H 1.1354 0.0497 0.8349 0.093 Uiso 1 1 calc GR . . .
H39B H 1.1018 -0.0063 0.8498 0.093 Uiso 1 1 calc GR . . .
H39C H 1.0841 0.0428 0.8925 0.093 Uiso 1 1 calc GR . . .
C40 C 0.8574(2) 0.19104(11) 0.87802(17) 0.0573(7) Uani 1 1 d . . . .
H40 H 0.8188 0.1623 0.8816 0.069 Uiso 1 1 calc R . . .
C41 C 0.8095(3) 0.23772(16) 0.84981(19) 0.0830(12) Uani 1 1 d . . . .
H41A H 0.8452 0.2676 0.8497 0.124 Uiso 1 1 calc GR . . .
H41B H 0.7690 0.2457 0.8769 0.124 Uiso 1 1 calc GR . . .
H41C H 0.7832 0.2302 0.8046 0.124 Uiso 1 1 calc GR . . .
C42 C 0.8995(3) 0.20401(18) 0.94745(17) 0.0879(13) Uani 1 1 d . . . .
H42A H 0.9332 0.2347 0.9461 0.132 Uiso 1 1 calc GR . . .
H42B H 0.9328 0.1746 0.9656 0.132 Uiso 1 1 calc GR . . .
H42C H 0.8597 0.2111 0.9754 0.132 Uiso 1 1 calc GR . . .
C43 C 0.72268(13) 0.01552(9) 0.90512(10) 0.0311(4) Uani 1 1 d . . . .
C44 C 0.71323(13) -0.03810(9) 0.90282(10) 0.0327(4) Uani 1 1 d . . . .
C45 C 0.64021(15) -0.05791(10) 0.91359(13) 0.0425(5) Uani 1 1 d . . . .
H45 H 0.6323 -0.0944 0.9134 0.051 Uiso 1 1 calc R . . .
C46 C 0.57951(15) -0.02557(12) 0.92453(14) 0.0483(6) Uani 1 1 d . . . .
H46 H 0.5300 -0.0398 0.9312 0.058 Uiso 1 1 calc R . . .
C47 C 0.59018(16) 0.02759(12) 0.92586(13) 0.0468(6) Uani 1 1 d . . . .
H47 H 0.5474 0.0495 0.9328 0.056 Uiso 1 1 calc R . . .
C48 C 0.66271(15) 0.04981(10) 0.91719(11) 0.0376(5) Uani 1 1 d . . . .
C49 C 0.77902(14) -0.07510(9) 0.89195(11) 0.0365(5) Uani 1 1 d . . . .
H49 H 0.8228 -0.0543 0.8779 0.044 Uiso 1 1 calc R . . .
C50 C 0.74965(19) -0.11482(11) 0.83796(15) 0.0519(7) Uani 1 1 d . . . .
H50A H 0.7117 -0.1386 0.8533 0.078 Uiso 1 1 calc GR . . .
H50B H 0.7952 -0.1346 0.8278 0.078 Uiso 1 1 calc GR . . .
H50C H 0.7232 -0.0968 0.7982 0.078 Uiso 1 1 calc GR . . .
C51 C 0.8131(2) -0.10258(13) 0.95673(14) 0.0583(8) Uani 1 1 d . . . .
H51A H 0.8335 -0.0767 0.9903 0.087 Uiso 1 1 calc GR . . .
H51B H 0.8566 -0.1257 0.9498 0.087 Uiso 1 1 calc GR . . .
H51C H 0.7709 -0.1230 0.9715 0.087 Uiso 1 1 calc GR . . .
C52 C 0.67656(19) 0.10768(10) 0.92444(13) 0.0493(6) Uani 1 1 d . . . .
H52 H 0.7242 0.1164 0.9041 0.059 Uiso 1 1 calc R . . .
C53 C 0.6065(3) 0.13961(15) 0.88919(19) 0.0818(12) Uani 1 1 d . . . .
H53A H 0.5953 0.1300 0.8424 0.123 Uiso 1 1 calc GR . . .
H53B H 0.6199 0.1766 0.8933 0.123 Uiso 1 1 calc GR . . .
H53C H 0.5592 0.1328 0.9091 0.123 Uiso 1 1 calc GR . . .
C54 C 0.6961(3) 0.12252(13) 0.99750(16) 0.0672(9) Uani 1 1 d . . . .
H54A H 0.6490 0.1166 1.0181 0.101 Uiso 1 1 calc GR . . .
H54B H 0.7111 0.1592 1.0015 0.101 Uiso 1 1 calc GR . . .
H54C H 0.7405 0.1012 1.0196 0.101 Uiso 1 1 calc GR . . .
C55 C 0.80042(19) 0.21493(10) 0.66504(15) 0.0525(7) Uani 1 1 d . . . .
H55A H 0.7905 0.2432 0.6951 0.063 Uiso 1 1 calc R . . .
H55B H 0.8579 0.2163 0.6620 0.063 Uiso 1 1 calc R . . .
C56 C 0.7533(2) 0.22768(11) 0.59668(15) 0.0544(7) Uani 1 1 d . . . .
H56A H 0.7616 0.2002 0.5656 0.082 Uiso 1 1 calc GR . . .
H56B H 0.7717 0.2609 0.5817 0.082 Uiso 1 1 calc GR . . .
H56C H 0.6963 0.2301 0.5989 0.082 Uiso 1 1 calc GR . . .
C57 C 0.80852(12) -0.00418(8) 0.73760(9) 0.0287(4) Uani 1 1 d . . . .
F1 F 0.85354(12) 0.00271(9) 0.38658(9) 0.0748(6) Uani 1 1 d . . . .
F2 F 0.73676(13) 0.00144(9) 0.40495(9) 0.0784(6) Uani 1 1 d . . . .
F3 F 0.7814(2) -0.06101(7) 0.35206(10) 0.1129(12) Uani 1 1 d . . . .
F4 F 0.65679(19) -0.05844(6) 0.12209(9) 0.0946(9) Uani 1 1 d . . . .
F5 F 0.72904(10) -0.00737(9) 0.07651(8) 0.0709(6) Uani 1 1 d . . . .
F6 F 0.61048(9) 0.01267(7) 0.08028(8) 0.0561(4) Uani 1 1 d . . . .
F7 F 0.60074(16) 0.14198(11) 0.44839(14) 0.1121(11) Uani 1 1 d . . . .
F8 F 0.56446(19) 0.21836(12) 0.46842(14) 0.1162(11) Uani 1 1 d . . . .
F9 F 0.50803(12) 0.17695(8) 0.38352(12) 0.0749(6) Uani 1 1 d . . . .
F10 F 0.75044(17) 0.35625(8) 0.31104(11) 0.0837(7) Uani 1 1 d . . . .
F11 F 0.8267(2) 0.33075(9) 0.3950(2) 0.191(2) Uani 1 1 d . . . .
F12 F 0.7114(2) 0.36021(8) 0.39946(14) 0.1119(11) Uani 1 1 d . . . .
F13 F 0.93312(11) 0.10390(11) 0.08333(9) 0.0836(7) Uani 1 1 d . . . .
F14 F 1.02988(16) 0.15677(8) 0.10577(12) 0.0859(7) Uani 1 1 d . . . .
F15 F 1.03870(12) 0.08118(7) 0.14656(9) 0.0634(5) Uani 1 1 d . . . .
F16 F 1.10956(10) 0.18553(8) 0.35823(9) 0.0666(5) Uani 1 1 d . . . .
F17 F 1.01940(12) 0.23851(7) 0.37707(10) 0.0721(6) Uani 1 1 d . . . .
F18 F 1.02185(11) 0.16118(7) 0.41425(7) 0.0598(4) Uani 1 1 d . . . .
F19 F 0.44516(11) 0.18829(10) 0.12320(12) 0.0800(6) Uani 1 1 d . . . .
F20 F 0.47623(11) 0.15259(8) 0.03927(11) 0.0693(5) Uani 1 1 d . . . .
F21 F 0.44423(11) 0.23257(9) 0.03610(14) 0.0915(8) Uani 1 1 d . . . .
F22 F 0.7158(3) 0.29447(16) -0.01136(15) 0.0900(12) Uani 0.65 1 d . P C 1
F22A F 0.7674(5) 0.2857(3) 0.0131(4) 0.088(2) Uiso 0.35 1 d . P C 2
F23 F 0.6849(3) 0.34712(11) 0.0554(2) 0.0960(15) Uani 0.65 1 d . P C 1
F23A F 0.6798(5) 0.3356(3) 0.0266(4) 0.074(2) Uiso 0.35 1 d . P C 2
F24 F 0.7999(2) 0.3066(2) 0.0741(3) 0.159(3) Uani 0.65 1 d . P C 1
F24A F 0.7733(4) 0.3293(3) 0.0976(3) 0.0660(17) Uiso 0.35 1 d . P C 2
C58 C 0.72781(12) 0.10025(8) 0.23773(10) 0.0270(4) Uani 1 1 d . . . .
C59 C 0.75208(13) 0.07108(9) 0.29542(10) 0.0306(4) Uani 1 1 d . . . .
H59 H 0.7696 0.0887 0.3358 0.037 Uiso 1 1 calc R . . .
C60 C 0.75120(13) 0.01724(9) 0.29509(10) 0.0321(4) Uani 1 1 d . . . .
C61 C 0.72650(13) -0.01027(8) 0.23729(11) 0.0306(4) Uani 1 1 d . . . .
H61 H 0.7267 -0.0471 0.2370 0.037 Uiso 1 1 calc R . . .
C62 C 0.70148(12) 0.01774(8) 0.17992(10) 0.0276(4) Uani 1 1 d . . . .
C63 C 0.70213(12) 0.07171(8) 0.18037(10) 0.0268(4) Uani 1 1 d . . . .
H63 H 0.6845 0.0898 0.1402 0.032 Uiso 1 1 calc R . . .
C64 C 0.77901(18) -0.01105(10) 0.35866(12) 0.0459(6) Uani 1 1 d . . . .
C65 C 0.67464(14) -0.00926(8) 0.11561(11) 0.0329(4) Uani 1 1 d . . . .
C66 C 0.71722(13) 0.19488(8) 0.29699(10) 0.0301(4) Uani 1 1 d . . . .
C67 C 0.66237(14) 0.17724(9) 0.33464(11) 0.0333(4) Uani 1 1 d . . . .
H67 H 0.6412 0.1432 0.3275 0.040 Uiso 1 1 calc R . . .
C68 C 0.63770(15) 0.20857(10) 0.38275(11) 0.0404(5) Uani 1 1 d . . . .
C69 C 0.66691(17) 0.25815(10) 0.39480(12) 0.0449(6) Uani 1 1 d . . . .
H69 H 0.6504 0.2791 0.4279 0.054 Uiso 1 1 calc R . . .
C70 C 0.72060(17) 0.27646(9) 0.35751(12) 0.0414(5) Uani 1 1 d . . . .
C71 C 0.74486(15) 0.24580(9) 0.30945(11) 0.0357(5) Uani 1 1 d . . . .
H71 H 0.7814 0.2597 0.2841 0.043 Uiso 1 1 calc R . . .
C72 C 0.5788(2) 0.18696(12) 0.42084(16) 0.0573(8) Uani 1 1 d . . . .
C73 C 0.7548(2) 0.33029(11) 0.36738(16) 0.0575(7) Uani 1 1 d . . . .
C74 C 0.84178(13) 0.16461(8) 0.24034(10) 0.0280(4) Uani 1 1 d . . . .
C75 C 0.87470(13) 0.14645(8) 0.18677(10) 0.0293(4) Uani 1 1 d . . . .
H75 H 0.8400 0.1379 0.1469 0.035 Uiso 1 1 calc R . . .
C76 C 0.95625(14) 0.14057(8) 0.19018(11) 0.0322(4) Uani 1 1 d . . . .
C77 C 1.00962(13) 0.15348(9) 0.24715(12) 0.0347(5) Uani 1 1 d . . . .
H77 H 1.0656 0.1493 0.2496 0.042 Uiso 1 1 calc R . . .
C78 C 0.97852(14) 0.17253(8) 0.29979(11) 0.0333(4) Uani 1 1 d . . . .
C79 C 0.89620(13) 0.17746(8) 0.29672(10) 0.0305(4) Uani 1 1 d . . . .
H79 H 0.8767 0.1900 0.3343 0.037 Uiso 1 1 calc R . . .
C80 C 0.98894(15) 0.12099(10) 0.13206(12) 0.0408(5) Uani 1 1 d . . . .
C81 C 1.03223(16) 0.18938(10) 0.36179(13) 0.0438(6) Uani 1 1 d . . . .
C82 C 0.69617(13) 0.19136(8) 0.17043(10) 0.0272(4) Uani 1 1 d . . . .
C83 C 0.61484(13) 0.18229(8) 0.14847(11) 0.0308(4) Uani 1 1 d . . . .
H83 H 0.5889 0.1562 0.1696 0.037 Uiso 1 1 calc R . . .
C84 C 0.57062(13) 0.21014(9) 0.09668(12) 0.0343(5) Uani 1 1 d . . . .
C85 C 0.60555(15) 0.24901(9) 0.06523(12) 0.0380(5) Uani 1 1 d . . . .
H85 H 0.5754 0.2681 0.0300 0.046 Uiso 1 1 calc R . . .
C86 C 0.68588(14) 0.25922(9) 0.08659(11) 0.0358(5) Uani 1 1 d . . . .
C87 C 0.73051(13) 0.23064(8) 0.13774(10) 0.0306(4) Uani 1 1 d . . . .
H87 H 0.7858 0.2381 0.1507 0.037 Uiso 1 1 calc R . . .
C88 C 0.48452(16) 0.19658(11) 0.07369(15) 0.0479(6) Uani 1 1 d . . . .
C89 C 0.72488(18) 0.30140(11) 0.05388(15) 0.0514(7) Uani 1 1 d . . . .
B1 B 0.74468(14) 0.16268(9) 0.23653(11) 0.0274(4) Uani 1 1 d . . . .

loop_
_atom_site_aniso_label
_atom_site_aniso_U_11
_atom_site_aniso_U_22
_atom_site_aniso_U_33
_atom_site_aniso_U_23
_atom_site_aniso_U_13
_atom_site_aniso_U_12
Ru1 0.02411(8) 0.02452(8) 0.01745(7) -0.00128(5) 0.00258(5) -0.00106(5)
Zn1 0.04927(18) 0.02803(15) 0.03387(16) 0.00091(11) 0.00699(13) -0.00475(12)
O1 0.0437(9) 0.0355(9) 0.0366(8) -0.0028(7) -0.0011(7) 0.0119(7)
N1 0.0304(8) 0.0265(8) 0.0189(7) -0.0005(6) 0.0013(6) 0.0040(7)
N2 0.0274(8) 0.0349(9) 0.0237(8) -0.0005(7) 0.0018(7) 0.0064(7)
N3 0.0324(9) 0.0387(10) 0.0225(8) -0.0016(7) -0.0013(7) -0.0077(8)
N4 0.0339(9) 0.0340(9) 0.0195(8) 0.0001(7) 0.0024(7) -0.0022(7)
C1 0.0266(9) 0.0231(9) 0.0199(9) -0.0010(7) 0.0020(7) 0.0006(7)
C2 0.0388(12) 0.0356(11) 0.0204(9) 0.0000(8) -0.0014(8) 0.0088(9)
C3 0.0348(11) 0.0409(12) 0.0263(10) 0.0009(9) -0.0022(8) 0.0092(9)
C4 0.0317(10) 0.0301(10) 0.0174(8) -0.0013(7) 0.0025(7) 0.0059(8)
C5 0.0368(11) 0.0358(11) 0.0221(9) 0.0002(8) 0.0064(8) 0.0016(9)
C6 0.0364(12) 0.0480(14) 0.0374(12) -0.0003(10) 0.0129(9) 0.0030(10)
C7 0.0430(13) 0.0455(13) 0.0407(12) -0.0012(10) 0.0151(10) 0.0141(11)
C8 0.0477(13) 0.0317(11) 0.0346(11) -0.0026(9) 0.0103(10) 0.0097(9)
C9 0.0373(11) 0.0316(10) 0.0224(9) -0.0021(8) 0.0037(8) 0.0036(9)
C10 0.0466(13) 0.0346(12) 0.0334(11) 0.0017(9) 0.0115(10) -0.0018(10)
C11 0.0705(18) 0.0451(14) 0.0379(13) 0.0092(11) 0.0158(12) 0.0037(13)
C12 0.0620(18) 0.0457(15) 0.0634(18) -0.0008(13) 0.0067(14) -0.0140(13)
C13 0.0415(13) 0.0289(11) 0.0443(13) -0.0072(9) 0.0101(10) 0.0002(9)
C14 0.0462(15) 0.0490(15) 0.0577(17) -0.0052(13) -0.0085(12) -0.0011(12)
C15 0.0629(17) 0.0437(14) 0.0491(15) 0.0020(12) 0.0040(13) -0.0184(13)
C16 0.0271(10) 0.0457(13) 0.0296(10) -0.0009(9) 0.0044(8) 0.0083(9)
C17 0.0267(10) 0.0521(14) 0.0381(12) 0.0014(10) 0.0039(9) 0.0019(10)
C18 0.0424(14) 0.0665(19) 0.0634(18) 0.0041(14) 0.0249(13) 0.0007(13)
C19 0.0530(17) 0.080(2) 0.075(2) -0.0026(17) 0.0382(16) 0.0099(16)
C20 0.0522(16) 0.0588(17) 0.0640(18) -0.0065(14) 0.0269(14) 0.0161(13)
C21 0.0380(12) 0.0494(14) 0.0385(12) -0.0013(10) 0.0099(10) 0.0108(10)
C22 0.0323(11) 0.0475(14) 0.0444(13) 0.0016(11) 0.0047(10) -0.0029(10)
C23 0.0563(17) 0.0623(18) 0.0553(17) -0.0061(14) -0.0084(14) -0.0070(14)
C24 0.0597(18) 0.0568(17) 0.0565(17) 0.0051(14) 0.0112(14) -0.0075(14)
C25 0.0528(15) 0.0402(13) 0.0468(14) -0.0002(11) 0.0181(12) 0.0155(11)
C26 0.077(2) 0.0623(19) 0.0530(17) 0.0085(14) 0.0116(15) 0.0248(17)
C27 0.074(2) 0.0424(15) 0.0611(18) -0.0081(13) 0.0203(15) 0.0098(14)
C28 0.0291(10) 0.0283(10) 0.0200(9) -0.0026(7) 0.0027(7) -0.0012(7)
C29 0.0427(13) 0.0530(14) 0.0254(11) -0.0012(10) -0.0070(9) -0.0078(11)
C30 0.0448(13) 0.0477(13) 0.0208(10) 0.0018(9) -0.0019(9) -0.0033(10)
C31 0.0344(11) 0.0424(12) 0.0273(10) -0.0009(9) -0.0035(8) -0.0140(9)
C32 0.0290(11) 0.0508(14) 0.0328(11) 0.0025(10) -0.0025(9) -0.0122(10)
C33 0.0358(12) 0.0654(18) 0.0418(13) 0.0059(12) 0.0022(10) -0.0164(12)
C34 0.0500(16) 0.0605(18) 0.0487(15) 0.0105(13) -0.0036(12) -0.0260(13)
C35 0.0583(17) 0.0426(14) 0.0531(16) 0.0003(12) -0.0050(13) -0.0188(12)
C36 0.0471(14) 0.0429(13) 0.0382(12) -0.0061(10) -0.0055(10) -0.0149(11)
C37 0.0291(11) 0.0547(15) 0.0420(13) 0.0033(11) 0.0053(10) -0.0052(10)
C38 0.0582(17) 0.0660(19) 0.0543(17) -0.0032(14) 0.0220(14) 0.0024(14)
C39 0.0409(15) 0.067(2) 0.073(2) 0.0091(16) -0.0068(14) 0.0002(13)
C40 0.0662(19) 0.0404(14) 0.0662(19) -0.0172(13) 0.0145(15) -0.0151(13)
C41 0.103(3) 0.076(2) 0.066(2) -0.0309(19) 0.003(2) 0.021(2)
C42 0.131(4) 0.088(3) 0.0456(18) -0.0066(18) 0.020(2) 0.004(3)
C43 0.0334(11) 0.0402(12) 0.0200(9) 0.0036(8) 0.0059(8) 0.0006(9)
C44 0.0336(11) 0.0390(12) 0.0260(10) 0.0034(8) 0.0060(8) -0.0012(9)
C45 0.0393(13) 0.0468(14) 0.0426(13) 0.0022(10) 0.0107(10) -0.0061(10)
C46 0.0352(12) 0.0642(17) 0.0474(14) 0.0059(12) 0.0130(11) -0.0034(11)
C47 0.0410(13) 0.0649(17) 0.0377(12) 0.0083(12) 0.0156(10) 0.0139(12)
C48 0.0469(13) 0.0437(13) 0.0240(10) 0.0048(9) 0.0117(9) 0.0085(10)
C49 0.0405(12) 0.0365(11) 0.0349(11) 0.0025(9) 0.0130(9) -0.0004(9)
C50 0.0602(17) 0.0438(14) 0.0561(16) -0.0092(12) 0.0223(13) -0.0074(12)
C51 0.0609(18) 0.0689(19) 0.0472(15) 0.0170(14) 0.0155(13) 0.0248(15)
C52 0.0705(18) 0.0408(13) 0.0429(14) 0.0058(11) 0.0274(13) 0.0123(12)
C53 0.119(3) 0.063(2) 0.066(2) 0.0199(17) 0.022(2) 0.041(2)
C54 0.104(3) 0.0485(17) 0.0499(17) -0.0085(13) 0.0170(17) 0.0056(17)
C55 0.0675(18) 0.0332(13) 0.0573(16) 0.0078(11) 0.0122(14) -0.0084(12)
C56 0.0675(18) 0.0388(14) 0.0591(17) 0.0150(12) 0.0175(14) 0.0043(12)
C57 0.0308(10) 0.0332(11) 0.0202(9) -0.0010(8) -0.0006(7) -0.0028(9)
F1 0.0683(12) 0.1057(16) 0.0451(9) 0.0252(10) -0.0045(8) 0.0207(11)
F2 0.0885(14) 0.1092(16) 0.0458(9) 0.0395(10) 0.0345(9) 0.0332(12)
F3 0.232(3) 0.0375(10) 0.0524(11) 0.0181(8) -0.0207(16) 0.0154(14)
F4 0.203(3) 0.0274(8) 0.0451(10) -0.0029(7) -0.0018(13) -0.0221(11)
F5 0.0445(9) 0.1312(18) 0.0383(8) -0.0304(10) 0.0105(7) 0.0045(10)
F6 0.0424(8) 0.0630(10) 0.0553(9) -0.0218(8) -0.0129(7) 0.0136(7)
F7 0.1113(19) 0.116(2) 0.128(2) 0.0936(18) 0.0719(17) 0.0484(16)
F8 0.137(2) 0.137(2) 0.1006(18) -0.0384(17) 0.0917(19) -0.0239(19)
F9 0.0630(12) 0.0734(13) 0.0957(15) 0.0250(11) 0.0347(11) -0.0003(10)
F10 0.133(2) 0.0476(10) 0.0756(13) -0.0032(9) 0.0330(13) -0.0236(11)
F11 0.138(3) 0.0397(12) 0.330(5) -0.007(2) -0.143(3) -0.0101(14)
F12 0.206(3) 0.0425(11) 0.1090(19) -0.0240(11) 0.087(2) -0.0041(14)
F13 0.0540(10) 0.152(2) 0.0435(9) -0.0370(12) 0.0051(8) 0.0176(12)
F14 0.1260(19) 0.0598(11) 0.0938(15) 0.0049(10) 0.0797(15) 0.0003(12)
F15 0.0730(12) 0.0622(11) 0.0572(10) -0.0008(8) 0.0178(9) 0.0313(9)
F16 0.0381(8) 0.0976(15) 0.0567(10) -0.0040(9) -0.0122(7) -0.0063(8)
F17 0.0799(13) 0.0461(9) 0.0743(12) -0.0188(8) -0.0308(10) 0.0000(9)
F18 0.0665(11) 0.0732(11) 0.0332(8) 0.0060(7) -0.0092(7) -0.0046(9)
F19 0.0358(9) 0.1181(19) 0.0885(15) -0.0042(13) 0.0174(9) -0.0074(10)
F20 0.0464(9) 0.0650(11) 0.0917(14) -0.0199(10) -0.0011(9) -0.0158(8)
F21 0.0439(10) 0.0709(13) 0.143(2) 0.0400(13) -0.0304(12) -0.0006(9)
F22 0.124(3) 0.105(3) 0.0452(16) 0.0214(17) 0.0268(19) -0.049(2)
F23 0.179(5) 0.0234(13) 0.103(3) 0.0074(16) 0.072(3) -0.0079(18)
F24 0.0425(19) 0.190(5) 0.222(6) 0.184(5) -0.038(3) -0.052(3)
C58 0.0282(9) 0.0273(10) 0.0266(9) 0.0030(8) 0.0076(8) 0.0020(8)
C59 0.0361(11) 0.0315(10) 0.0244(9) 0.0019(8) 0.0058(8) 0.0027(8)
C60 0.0376(11) 0.0320(11) 0.0278(10) 0.0068(8) 0.0089(8) 0.0079(9)
C61 0.0355(11) 0.0244(10) 0.0340(10) 0.0044(8) 0.0116(9) 0.0066(8)
C62 0.0286(10) 0.0264(10) 0.0291(10) 0.0011(8) 0.0085(8) 0.0035(8)
C63 0.0290(10) 0.0268(10) 0.0248(9) 0.0048(8) 0.0060(8) 0.0030(8)
C64 0.0656(17) 0.0401(13) 0.0319(12) 0.0092(10) 0.0081(11) 0.0152(12)
C65 0.0396(11) 0.0259(10) 0.0333(11) 0.0006(8) 0.0069(9) 0.0057(8)
C66 0.0341(11) 0.0293(10) 0.0264(10) 0.0019(8) 0.0040(8) 0.0047(8)
C67 0.0380(11) 0.0324(11) 0.0298(10) 0.0057(8) 0.0063(9) 0.0067(9)
C68 0.0465(13) 0.0454(13) 0.0318(11) 0.0108(10) 0.0133(10) 0.0170(11)
C69 0.0619(16) 0.0417(13) 0.0322(11) -0.0004(10) 0.0110(11) 0.0195(12)
C70 0.0558(15) 0.0321(12) 0.0356(12) -0.0039(9) 0.0063(10) 0.0073(10)
C71 0.0443(12) 0.0304(11) 0.0332(11) -0.0016(9) 0.0090(9) 0.0025(9)
C72 0.067(2) 0.0583(17) 0.0538(16) 0.0157(13) 0.0315(15) 0.0208(14)
C73 0.080(2) 0.0352(14) 0.0563(17) -0.0143(12) 0.0100(15) 0.0015(13)
C74 0.0334(10) 0.0231(9) 0.0271(9) 0.0028(7) 0.0041(8) 0.0000(8)
C75 0.0328(10) 0.0281(10) 0.0258(9) -0.0002(8) 0.0019(8) 0.0002(8)
C76 0.0359(11) 0.0288(10) 0.0320(11) 0.0042(8) 0.0060(9) 0.0031(8)
C77 0.0289(10) 0.0333(11) 0.0402(12) 0.0054(9) 0.0018(9) 0.0010(8)
C78 0.0371(11) 0.0273(10) 0.0321(11) 0.0047(8) -0.0029(9) -0.0021(8)
C79 0.0377(11) 0.0267(10) 0.0262(10) 0.0007(8) 0.0028(8) 0.0004(8)
C80 0.0376(12) 0.0457(13) 0.0405(12) 0.0028(10) 0.0108(10) 0.0080(10)
C81 0.0409(13) 0.0416(13) 0.0426(13) 0.0006(10) -0.0098(11) -0.0009(10)
C82 0.0320(10) 0.0239(9) 0.0258(9) -0.0007(7) 0.0055(8) 0.0018(7)
C83 0.0328(11) 0.0243(9) 0.0362(11) 0.0010(8) 0.0084(9) 0.0009(8)
C84 0.0302(11) 0.0292(10) 0.0420(12) -0.0013(9) 0.0017(9) 0.0035(8)
C85 0.0416(12) 0.0319(11) 0.0370(12) 0.0059(9) -0.0029(9) 0.0056(9)
C86 0.0406(12) 0.0312(11) 0.0345(11) 0.0072(9) 0.0035(9) -0.0020(9)
C87 0.0321(10) 0.0280(10) 0.0304(10) 0.0016(8) 0.0018(8) -0.0024(8)
C88 0.0342(13) 0.0425(14) 0.0641(17) 0.0036(12) 0.0002(12) 0.0016(10)
C89 0.0543(16) 0.0464(15) 0.0502(15) 0.0211(12) 0.0001(12) -0.0053(12)
B1 0.0316(11) 0.0267(11) 0.0241(10) 0.0010(8) 0.0050(8) 0.0004(9)

loop_
_atom_type_symbol
_atom_type_description
_atom_type_scat_dispersion_real
_atom_type_scat_dispersion_imag
_atom_type_scat_source
C C 0.0181 0.0091 'International Tables Vol C Tables 4.2.6.8 and 6.1.1.4'
H H 0.0000 0.0000 'International Tables Vol C Tables 4.2.6.8 and 6.1.1.4'
B B 0.0090 0.0039 'International Tables Vol C Tables 4.2.6.8 and 6.1.1.4'
F F 0.0727 0.0534 'International Tables Vol C Tables 4.2.6.8 and 6.1.1.4'
N N 0.0311 0.0180 'International Tables Vol C Tables 4.2.6.8 and 6.1.1.4'
O O 0.0492 0.0322 'International Tables Vol C Tables 4.2.6.8 and 6.1.1.4'
Ru Ru 0.0552 3.2960 'International Tables Vol C Tables 4.2.6.8 and 6.1.1.4'
Zn Zn -1.5491 0.6778 'International Tables Vol C Tables 4.2.6.8 and 6.1.1.4'

loop_
_geom_angle_atom_site_label_1
_geom_angle_atom_site_label_2
_geom_angle_atom_site_label_3
_geom_angle
H1 Ru1 H3 170.3(17)
H1 Ru1 H4 99.4(15)
H2 Ru1 H3 166.0(17)
H2 Ru1 H4 77.7(16)
H3 Ru1 H4 89.4(16)
Zn1 Ru1 H1 139.5(12)
Zn1 Ru1 H2 121.6(13)
Zn1 Ru1 H3 47.1(13)
Zn1 Ru1 H4 45.0(11)
C1 Ru1 H1 84.3(13)
C1 Ru1 H2 93.6(14)
C1 Ru1 H3 91.6(12)
C1 Ru1 H4 89.2(10)
C1 Ru1 Zn1 78.05(5)
C28 Ru1 H1 94.9(13)
C28 Ru1 H2 84.6(13)
C28 Ru1 H3 89.6(12)
C28 Ru1 H4 88.1(10)
C28 Ru1 Zn1 100.91(6)
C28 Ru1 C1 177.07(8)
C57 Ru1 H1 87.6(12)
C57 Ru1 H2 108.2(12)
C57 Ru1 H3 84.1(13)
C57 Ru1 H4 171.7(11)
C57 Ru1 Zn1 130.01(6)
C57 Ru1 C1 96.02(8)
C57 Ru1 C28 86.75(8)
Ru1 Zn1 H3 37.1(10)
Ru1 Zn1 H4 44.9(11)
H3 Zn1 H4 79.8(15)
C55 Zn1 Ru1 172.35(9)
C55 Zn1 H3 140.2(10)
C55 Zn1 H4 139.8(11)
C1 N1 C2 111.15(17)
C1 N1 C4 126.91(16)
C2 N1 C4 120.57(16)
C1 N2 C3 111.25(17)
C1 N2 C16 126.90(17)
C3 N2 C16 121.26(18)
C28 N3 C29 111.39(19)
C28 N3 C31 125.77(17)
C29 N3 C31 122.27(19)
C28 N4 C30 111.26(18)
C28 N4 C43 127.02(17)
C30 N4 C43 121.14(18)
N1 C1 Ru1 130.05(14)
N2 C1 Ru1 126.52(14)
N2 C1 N1 103.35(16)
N1 C2 H2A 126.5
C3 C2 N1 107.04(18)
C3 C2 H2A 126.5
N2 C3 H3A 126.4
C2 C3 N2 107.21(19)
C2 C3 H3A 126.4
C5 C4 N1 119.96(19)
C5 C4 C9 122.9(2)
C9 C4 N1 116.92(19)
C4 C5 C6 117.2(2)
C4 C5 C10 122.7(2)
C6 C5 C10 120.0(2)
C5 C6 H6 119.5
C7 C6 C5 121.1(2)
C7 C6 H6 119.5
C6 C7 H7 119.8
C6 C7 C8 120.5(2)
C8 C7 H7 119.8
C7 C8 H8 119.6
C7 C8 C9 120.9(2)
C9 C8 H8 119.6
C4 C9 C13 122.9(2)
C8 C9 C4 117.4(2)
C8 C9 C13 119.6(2)
C5 C10 H10 107.8
C5 C10 C11 109.9(2)
C5 C10 C12 113.1(2)
C11 C10 H10 107.8
C12 C10 H10 107.8
C12 C10 C11 110.3(2)
C10 C11 H11A 109.5
C10 C11 H11B 109.5
C10 C11 H11C 109.5
H11A C11 H11B 109.5
H11A C11 H11C 109.5
H11B C11 H11C 109.5
C10 C12 H12A 109.5
C10 C12 H12B 109.5
C10 C12 H12C 109.5
H12A C12 H12B 109.5
H12A C12 H12C 109.5
H12B C12 H12C 109.5
C9 C13 H13 108.0
C9 C13 C14 110.3(2)
C9 C13 C15 113.7(2)
C14 C13 H13 108.0
C15 C13 H13 108.0
C15 C13 C14 108.7(2)
C13 C14 H14A 109.5
C13 C14 H14B 109.5
C13 C14 H14C 109.5
H14A C14 H14B 109.5
H14A C14 H14C 109.5
H14B C14 H14C 109.5
C13 C15 H15A 109.5
C13 C15 H15B 109.5
C13 C15 H15C 109.5
H15A C15 H15B 109.5
H15A C15 H15C 109.5
H15B C15 H15C 109.5
C17 C16 N2 117.9(2)
C21 C16 N2 118.9(2)
C21 C16 C17 123.1(2)
C16 C17 C22 122.7(2)
C18 C17 C16 116.9(3)
C18 C17 C22 120.3(2)
C17 C18 H18 119.4
C19 C18 C17 121.3(3)
C19 C18 H18 119.4
C18 C19 H19 119.8
C20 C19 C18 120.3(3)
C20 C19 H19 119.8
C19 C20 H20 119.4
C19 C20 C21 121.2(3)
C21 C20 H20 119.4
C16 C21 C20 117.0(3)
C16 C21 C25 123.7(2)
C20 C21 C25 119.3(2)
C17 C22 H22 107.4
C17 C22 C23 110.7(2)
C17 C22 C24 114.4(2)
C23 C22 H22 107.4
C24 C22 H22 107.4
C24 C22 C23 109.3(2)
C22 C23 H23A 109.5
C22 C23 H23B 109.5
C22 C23 H23C 109.5
H23A C23 H23B 109.5
H23A C23 H23C 109.5
H23B C23 H23C 109.5
C22 C24 H24A 109.5
C22 C24 H24B 109.5
C22 C24 H24C 109.5
H24A C24 H24B 109.5
H24A C24 H24C 109.5
H24B C24 H24C 109.5
C21 C25 H25 108.1
C21 C25 C26 110.4(3)
C21 C25 C27 111.6(2)
C26 C25 H25 108.1
C27 C25 H25 108.1
C27 C25 C26 110.4(2)
C25 C26 H26A 109.5
C25 C26 H26B 109.5
C25 C26 H26C 109.5
H26A C26 H26B 109.5
H26A C26 H26C 109.5
H26B C26 H26C 109.5
C25 C27 H27A 109.5
C25 C27 H27B 109.5
C25 C27 H27C 109.5
H27A C27 H27B 109.5
H27A C27 H27C 109.5
H27B C27 H27C 109.5
N3 C28 Ru1 128.87(15)
N3 C28 N4 103.35(17)
N4 C28 Ru1 127.40(15)
N3 C29 H29 126.5
C30 C29 N3 107.1(2)
C30 C29 H29 126.5
N4 C30 H30 126.5
C29 C30 N4 106.9(2)
C29 C30 H30 126.5
C32 C31 N3 118.4(2)
C36 C31 N3 117.8(2)
C36 C31 C32 123.7(2)
C31 C32 C33 116.6(3)
C31 C32 C37 122.2(2)
C33 C32 C37 121.2(2)
C32 C33 H33 119.4
C34 C33 C32 121.2(3)
C34 C33 H33 119.4
C33 C34 H34 119.6
C33 C34 C35 120.8(3)
C35 C34 H34 119.6
C34 C35 H35 119.5
C34 C35 C36 121.0(3)
C36 C35 H35 119.5
C31 C36 C40 121.8(2)
C35 C36 C31 116.8(3)
C35 C36 C40 121.3(3)
C32 C37 H37 107.7
C32 C37 C38 113.2(2)
C32 C37 C39 110.4(2)
C38 C37 H37 107.7
C38 C37 C39 110.0(3)
C39 C37 H37 107.7
C37 C38 H38A 109.5
C37 C38 H38B 109.5
C37 C38 H38C 109.5
H38A C38 H38B 109.5
H38A C38 H38C 109.5
H38B C38 H38C 109.5
C37 C39 H39A 109.5
C37 C39 H39B 109.5
C37 C39 H39C 109.5
H39A C39 H39B 109.5
H39A C39 H39C 109.5
H39B C39 H39C 109.5
C36 C40 H40 107.5
C41 C40 C36 114.5(3)
C41 C40 H40 107.5
C41 C40 C42 108.7(3)
C42 C40 C36 110.8(3)
C42 C40 H40 107.5
C40 C41 H41A 109.5
C40 C41 H41B 109.5
C40 C41 H41C 109.5
H41A C41 H41B 109.5
H41A C41 H41C 109.5
H41B C41 H41C 109.5
C40 C42 H42A 109.5
C40 C42 H42B 109.5
C40 C42 H42C 109.5
H42A C42 H42B 109.5
H42A C42 H42C 109.5
H42B C42 H42C 109.5
C44 C43 N4 119.1(2)
C44 C43 C48 123.2(2)
C48 C43 N4 117.5(2)
C43 C44 C45 117.3(2)
C43 C44 C49 123.1(2)
C45 C44 C49 119.5(2)
C44 C45 H45 119.4
C46 C45 C44 121.2(2)
C46 C45 H45 119.4
C45 C46 H46 119.9
C45 C46 C47 120.3(2)
C47 C46 H46 119.9
C46 C47 H47 119.4
C46 C47 C48 121.3(2)
C48 C47 H47 119.4
C43 C48 C52 122.2(2)
C47 C48 C43 116.6(2)
C47 C48 C52 121.1(2)
C44 C49 H49 108.2
C44 C49 C50 111.9(2)
C44 C49 C51 109.8(2)
C50 C49 H49 108.2
C50 C49 C51 110.4(2)
C51 C49 H49 108.2
C49 C50 H50A 109.5
C49 C50 H50B 109.5
C49 C50 H50C 109.5
H50A C50 H50B 109.5
H50A C50 H50C 109.5
H50B C50 H50C 109.5
C49 C51 H51A 109.5
C49 C51 H51B 109.5
C49 C51 H51C 109.5
H51A C51 H51B 109.5
H51A C51 H51C 109.5
H51B C51 H51C 109.5
C48 C52 H52 107.6
C48 C52 C53 113.0(3)
C48 C52 C54 110.3(2)
C53 C52 H52 107.6
C53 C52 C54 110.5(3)
C54 C52 H52 107.6
C52 C53 H53A 109.5
C52 C53 H53B 109.5
C52 C53 H53C 109.5
H53A C53 H53B 109.5
H53A C53 H53C 109.5
H53B C53 H53C 109.5
C52 C54 H54A 109.5
C52 C54 H54B 109.5
C52 C54 H54C 109.5
H54A C54 H54B 109.5
H54A C54 H54C 109.5
H54B C54 H54C 109.5
Zn1 C55 H55A 107.4
Zn1 C55 H55B 107.4
H55A C55 H55B 106.9
C56 C55 Zn1 119.8(2)
C56 C55 H55A 107.4
C56 C55 H55B 107.4
C55 C56 H56A 109.5
C55 C56 H56B 109.5
C55 C56 H56C 109.5
H56A C56 H56B 109.5
H56A C56 H56C 109.5
H56B C56 H56C 109.5
O1 C57 Ru1 173.63(18)
C59 C58 B1 120.86(19)
C63 C58 C59 115.82(19)
C63 C58 B1 122.39(18)
C58 C59 H59 119.0
C60 C59 C58 122.0(2)
C60 C59 H59 119.0
C59 C60 C64 118.7(2)
C61 C60 C59 121.13(19)
C61 C60 C64 120.2(2)
C60 C61 H61 121.1
C60 C61 C62 117.86(19)
C62 C61 H61 121.1
C61 C62 C63 120.9(2)
C61 C62 C65 120.88(19)
C63 C62 C65 118.18(18)
C58 C63 H63 118.9
C62 C63 C58 122.27(19)
C62 C63 H63 118.9
F1 C64 C60 112.0(2)
F2 C64 F1 102.5(2)
F2 C64 C60 112.4(2)
F3 C64 F1 105.2(3)
F3 C64 F2 110.3(3)
F3 C64 C60 113.7(2)
F4 C65 F5 107.1(2)
F4 C65 F6 106.5(2)
F4 C65 C62 113.50(19)
F5 C65 C62 112.50(19)
F6 C65 F5 104.16(19)
F6 C65 C62 112.44(18)
C67 C66 C71 116.1(2)
C67 C66 B1 124.7(2)
C71 C66 B1 118.98(19)
C66 C67 H67 119.3
C66 C67 C68 121.3(2)
C68 C67 H67 119.3
C67 C68 C72 118.1(3)
C69 C68 C67 121.3(2)
C69 C68 C72 120.5(2)
C68 C69 H69 120.9
C70 C69 C68 118.1(2)
C70 C69 H69 120.9
C69 C70 C71 120.9(2)
C69 C70 C73 121.3(2)
C71 C70 C73 117.8(2)
C66 C71 H71 118.9
C70 C71 C66 122.2(2)
C70 C71 H71 118.9
F7 C72 F8 107.1(3)
F7 C72 F9 103.7(3)
F7 C72 C68 113.1(2)
F8 C72 F9 106.2(3)
F8 C72 C68 112.9(3)
F9 C72 C68 113.1(2)
F10 C73 C70 112.6(2)
F11 C73 F10 107.0(4)
F11 C73 F12 110.6(3)
F11 C73 C70 113.1(3)
F12 C73 F10 101.0(3)
F12 C73 C70 111.7(3)
C75 C74 B1 119.29(18)
C79 C74 C75 115.9(2)
C79 C74 B1 124.33(19)
C74 C75 H75 119.0
C76 C75 C74 122.1(2)
C76 C75 H75 119.0
C75 C76 C77 121.1(2)
C75 C76 C80 120.4(2)
C77 C76 C80 118.5(2)
C76 C77 H77 121.1
C78 C77 C76 117.7(2)
C78 C77 H77 121.1
C77 C78 C79 121.1(2)
C77 C78 C81 120.9(2)
C79 C78 C81 118.0(2)
C74 C79 C78 122.1(2)
C74 C79 H79 119.0
C78 C79 H79 119.0
F13 C80 F15 104.8(2)
F13 C80 C76 113.6(2)
F14 C80 F13 106.2(2)
F14 C80 F15 105.6(2)
F14 C80 C76 112.8(2)
F15 C80 C76 113.1(2)
F16 C81 F18 105.9(2)
F16 C81 C78 113.0(2)
F17 C81 F16 106.7(2)
F17 C81 F18 106.0(2)
F17 C81 C78 112.1(2)
F18 C81 C78 112.6(2)
C83 C82 C87 115.98(19)
C83 C82 B1 121.27(18)
C87 C82 B1 122.30(19)
C82 C83 H83 118.9
C84 C83 C82 122.2(2)
C84 C83 H83 118.9
C83 C84 C88 119.3(2)
C85 C84 C83 120.9(2)
C85 C84 C88 119.8(2)
C84 C85 H85 121.0
C84 C85 C86 118.0(2)
C86 C85 H85 121.0
C85 C86 C87 121.0(2)
C85 C86 C89 119.1(2)
C87 C86 C89 119.9(2)
C82 C87 H87 119.1
C86 C87 C82 121.8(2)
C86 C87 H87 119.1
F19 C88 F20 104.5(2)
F19 C88 C84 112.9(2)
F20 C88 C84 111.9(2)
F21 C88 F19 106.5(3)
F21 C88 F20 106.9(3)
F21 C88 C84 113.5(2)
F22 C89 F23 99.7(3)
F22 C89 C86 111.9(3)
F22A C89 F24A 105.4(5)
F22A C89 C86 114.6(4)
F23 C89 C86 110.9(3)
F23A C89 F22A 107.8(6)
F23A C89 F24A 100.6(5)
F23A C89 C86 115.8(4)
F24 C89 F22 106.0(4)
F24 C89 F23 112.0(4)
F24 C89 C86 115.2(2)
F24A C89 C86 111.2(4)
C58 B1 C74 101.95(16)
C58 B1 C82 113.09(17)
C66 B1 C58 114.50(17)
C66 B1 C74 111.59(17)
C66 B1 C82 103.58(16)
C82 B1 C74 112.48(17)

loop_
_geom_bond_atom_site_label_1
_geom_bond_atom_site_label_2
_geom_bond_distance
Ru1 H1 1.80(2)
Ru1 H2 1.78(2)
Ru1 H3 1.52(3)
Ru1 H4 1.77(3)
Ru1 Zn1 2.5125(3)
Ru1 C1 2.1100(19)
Ru1 C28 2.1091(19)
Ru1 C57 1.907(2)
Zn1 H3 1.85(3)
Zn1 H4 1.78(3)
Zn1 C55 1.959(3)
O1 C57 1.138(3)
N1 C1 1.371(3)
N1 C2 1.388(3)
N1 C4 1.452(3)
N2 C1 1.370(3)
N2 C3 1.384(3)
N2 C16 1.455(3)
N3 C28 1.361(3)
N3 C29 1.389(3)
N3 C31 1.443(3)
N4 C28 1.371(3)
N4 C30 1.387(3)
N4 C43 1.446(3)
C2 H2A 0.9500
C2 C3 1.334(3)
C3 H3A 0.9500
C4 C5 1.395(3)
C4 C9 1.400(3)
C5 C6 1.397(3)
C5 C10 1.520(3)
C6 H6 0.9500
C6 C7 1.379(4)
C7 H7 0.9500
C7 C8 1.380(4)
C8 H8 0.9500
C8 C9 1.394(3)
C9 C13 1.519(3)
C10 H10 1.0000
C10 C11 1.535(3)
C10 C12 1.527(4)
C11 H11A 0.9800
C11 H11B 0.9800
C11 H11C 0.9800
C12 H12A 0.9800
C12 H12B 0.9800
C12 H12C 0.9800
C13 H13 1.0000
C13 C14 1.532(4)
C13 C15 1.531(4)
C14 H14A 0.9800
C14 H14B 0.9800
C14 H14C 0.9800
C15 H15A 0.9800
C15 H15B 0.9800
C15 H15C 0.9800
C16 C17 1.404(4)
C16 C21 1.394(3)
C17 C18 1.390(4)
C17 C22 1.519(4)
C18 H18 0.9500
C18 C19 1.383(5)
C19 H19 0.9500
C19 C20 1.371(5)
C20 H20 0.9500
C20 C21 1.401(4)
C21 C25 1.510(4)
C22 H22 1.0000
C22 C23 1.540(4)
C22 C24 1.523(4)
C23 H23A 0.9800
C23 H23B 0.9800
C23 H23C 0.9800
C24 H24A 0.9800
C24 H24B 0.9800
C24 H24C 0.9800
C25 H25 1.0000
C25 C26 1.532(4)
C25 C27 1.530(4)
C26 H26A 0.9800
C26 H26B 0.9800
C26 H26C 0.9800
C27 H27A 0.9800
C27 H27B 0.9800
C27 H27C 0.9800
C29 H29 0.9500
C29 C30 1.332(4)
C30 H30 0.9500
C31 C32 1.400(4)
C31 C36 1.399(4)
C32 C33 1.401(3)
C32 C37 1.512(4)
C33 H33 0.9500
C33 C34 1.373(4)
C34 H34 0.9500
C34 C35 1.383(5)
C35 H35 0.9500
C35 C36 1.394(4)
C36 C40 1.526(4)
C37 H37 1.0000
C37 C38 1.527(4)
C37 C39 1.534(4)
C38 H38A 0.9800
C38 H38B 0.9800
C38 H38C 0.9800
C39 H39A 0.9800
C39 H39B 0.9800
C39 H39C 0.9800
C40 H40 1.0000
C40 C41 1.511(5)
C40 C42 1.520(5)
C41 H41A 0.9800
C41 H41B 0.9800
C41 H41C 0.9800
C42 H42A 0.9800
C42 H42B 0.9800
C42 H42C 0.9800
C43 C44 1.391(3)
C43 C48 1.404(3)
C44 C45 1.395(3)
C44 C49 1.516(3)
C45 H45 0.9500
C45 C46 1.375(4)
C46 H46 0.9500
C46 C47 1.382(4)
C47 H47 0.9500
C47 C48 1.399(4)
C48 C52 1.513(4)
C49 H49 1.0000
C49 C50 1.530(4)
C49 C51 1.532(3)
C50 H50A 0.9800
C50 H50B 0.9800
C50 H50C 0.9800
C51 H51A 0.9800
C51 H51B 0.9800
C51 H51C 0.9800
C52 H52 1.0000
C52 C53 1.524(4)
C52 C54 1.531(4)
C53 H53A 0.9800
C53 H53B 0.9800
C53 H53C 0.9800
C54 H54A 0.9800
C54 H54B 0.9800
C54 H54C 0.9800
C55 H55A 0.9900
C55 H55B 0.9900
C55 C56 1.529(4)
C56 H56A 0.9800
C56 H56B 0.9800
C56 H56C 0.9800
F1 C64 1.344(4)
F2 C64 1.330(3)
F3 C64 1.296(3)
F4 C65 1.315(3)
F5 C65 1.329(3)
F6 C65 1.327(3)
F7 C72 1.316(4)
F8 C72 1.326(4)
F9 C72 1.335(4)
F10 C73 1.330(4)
F11 C73 1.255(4)
F12 C73 1.321(4)
F13 C80 1.330(3)
F14 C80 1.327(3)
F15 C80 1.330(3)
F16 C81 1.333(3)
F17 C81 1.332(3)
F18 C81 1.339(3)
F19 C88 1.331(4)
F20 C88 1.331(3)
F21 C88 1.320(3)
F22 C89 1.337(4)
F22A C89 1.266(8)
F23 C89 1.363(5)
F23A C89 1.236(8)
F24 C89 1.278(4)
F24A C89 1.322(8)
C58 C59 1.405(3)
C58 C63 1.395(3)
C58 B1 1.635(3)
C59 H59 0.9500
C59 C60 1.388(3)
C60 C61 1.386(3)
C60 C64 1.501(3)
C61 H61 0.9500
C61 C62 1.386(3)
C62 C63 1.391(3)
C62 C65 1.495(3)
C63 H63 0.9500
C66 C67 1.389(3)
C66 C71 1.402(3)
C66 B1 1.631(3)
C67 H67 0.9500
C67 C68 1.398(3)
C68 C69 1.377(4)
C68 C72 1.484(4)
C69 H69 0.9500
C69 C70 1.375(4)
C70 C71 1.384(3)
C70 C73 1.504(4)
C71 H71 0.9500
C74 C75 1.402(3)
C74 C79 1.392(3)
C74 B1 1.640(3)
C75 H75 0.9500
C75 C76 1.384(3)
C76 C77 1.392(3)
C76 C80 1.493(3)
C77 H77 0.9500
C77 C78 1.377(3)
C78 C79 1.396(3)
C78 C81 1.498(3)
C79 H79 0.9500
C82 C83 1.397(3)
C82 C87 1.399(3)
C82 B1 1.639(3)
C83 H83 0.9500
C83 C84 1.392(3)
C84 C85 1.382(3)
C84 C88 1.499(3)
C85 H85 0.9500
C85 C86 1.385(3)
C86 C87 1.396(3)
C86 C89 1.494(3)
C87 H87 0.9500

loop_
_geom_torsion_atom_site_label_1
_geom_torsion_atom_site_label_2
_geom_torsion_atom_site_label_3
_geom_torsion_atom_site_label_4
_geom_torsion
N1 C2 C3 N2 -0.1(3)
N1 C4 C5 C6 -178.31(18)
N1 C4 C5 C10 -2.8(3)
N1 C4 C9 C8 178.28(18)
N1 C4 C9 C13 1.7(3)
N2 C16 C17 C18 -178.4(2)
N2 C16 C17 C22 -1.1(3)
N2 C16 C21 C20 176.2(2)
N2 C16 C21 C25 -2.0(4)
N3 C29 C30 N4 0.2(3)
N3 C31 C32 C33 -178.2(2)
N3 C31 C32 C37 -0.4(3)
N3 C31 C36 C35 179.1(2)
N3 C31 C36 C40 2.4(3)
N4 C43 C44 C45 175.91(19)
N4 C43 C44 C49 -1.6(3)
N4 C43 C48 C47 -177.61(19)
N4 C43 C48 C52 -1.0(3)
C1 N1 C2 C3 -0.3(3)
C1 N1 C4 C5 -100.5(2)
C1 N1 C4 C9 84.8(2)
C1 N2 C3 C2 0.5(3)
C1 N2 C16 C17 -77.6(3)
C1 N2 C16 C21 106.7(3)
C2 N1 C1 Ru1 -176.07(15)
C2 N1 C1 N2 0.6(2)
C2 N1 C4 C5 94.1(2)
C2 N1 C4 C9 -80.6(2)
C3 N2 C1 Ru1 176.16(15)
C3 N2 C1 N1 -0.7(2)
C3 N2 C16 C17 92.8(3)
C3 N2 C16 C21 -82.9(3)
C4 N1 C1 Ru1 17.4(3)
C4 N1 C1 N2 -165.94(19)
C4 N1 C2 C3 167.2(2)
C4 C5 C6 C7 1.2(3)
C4 C5 C10 C11 -95.0(3)
C4 C5 C10 C12 141.2(2)
C4 C9 C13 C14 98.7(2)
C4 C9 C13 C15 -138.9(2)
C5 C4 C9 C8 3.8(3)
C5 C4 C9 C13 -172.8(2)
C5 C6 C7 C8 1.6(4)
C6 C5 C10 C11 80.4(3)
C6 C5 C10 C12 -43.3(3)
C6 C7 C8 C9 -1.8(4)
C7 C8 C9 C4 -0.8(3)
C7 C8 C9 C13 175.9(2)
C8 C9 C13 C14 -77.8(3)
C8 C9 C13 C15 44.7(3)
C9 C4 C5 C6 -4.0(3)
C9 C4 C5 C10 171.57(19)
C10 C5 C6 C7 -174.4(2)
C16 N2 C1 Ru1 -12.6(3)
C16 N2 C1 N1 170.6(2)
C16 N2 C3 C2 -171.3(2)
C16 C17 C18 C19 3.2(4)
C16 C17 C22 C23 -85.5(3)
C16 C17 C22 C24 150.6(2)
C16 C21 C25 C26 108.8(3)
C16 C21 C25 C27 -128.0(3)
C17 C16 C21 C20 0.7(4)
C17 C16 C21 C25 -177.5(2)
C17 C18 C19 C20 -1.5(5)
C18 C17 C22 C23 91.7(3)
C18 C17 C22 C24 -32.2(3)
C18 C19 C20 C21 -0.8(6)
C19 C20 C21 C16 1.2(5)
C19 C20 C21 C25 179.5(3)
C20 C21 C25 C26 -69.4(3)
C20 C21 C25 C27 53.8(3)
C21 C16 C17 C18 -2.9(4)
C21 C16 C17 C22 174.4(2)
C22 C17 C18 C19 -174.1(3)
C28 N3 C29 C30 -0.8(3)
C28 N3 C31 C32 -98.5(3)
C28 N3 C31 C36 84.6(3)
C28 N4 C30 C29 0.4(3)
C28 N4 C43 C44 104.7(2)
C28 N4 C43 C48 -78.8(3)
C29 N3 C28 Ru1 -172.20(17)
C29 N3 C28 N4 1.0(2)
C29 N3 C31 C32 90.9(3)
C29 N3 C31 C36 -86.0(3)
C30 N4 C28 Ru1 172.46(16)
C30 N4 C28 N3 -0.9(2)
C30 N4 C43 C44 -84.8(3)
C30 N4 C43 C48 91.7(3)
C31 N3 C28 Ru1 16.3(3)
C31 N3 C28 N4 -170.4(2)
C31 N3 C29 C30 171.0(2)
C31 C32 C33 C34 -0.2(4)
C31 C32 C37 C38 134.9(2)
C31 C32 C37 C39 -101.3(3)
C31 C36 C40 C41 -145.9(3)
C31 C36 C40 C42 90.8(3)
C32 C31 C36 C35 2.3(3)
C32 C31 C36 C40 -174.3(2)
C32 C33 C34 C35 1.0(4)
C33 C32 C37 C38 -47.4(3)
C33 C32 C37 C39 76.5(3)
C33 C34 C35 C36 -0.1(4)
C34 C35 C36 C31 -1.5(4)
C34 C35 C36 C40 175.2(3)
C35 C36 C40 C41 37.6(4)
C35 C36 C40 C42 -85.7(4)
C36 C31 C32 C33 -1.5(3)
C36 C31 C32 C37 176.4(2)
C37 C32 C33 C34 -178.1(2)
C43 N4 C28 Ru1 -16.3(3)
C43 N4 C28 N3 170.4(2)
C43 N4 C30 C29 -171.4(2)
C43 C44 C45 C46 1.5(4)
C43 C44 C49 C50 -130.7(2)
C43 C44 C49 C51 106.3(3)
C43 C48 C52 C53 138.0(3)
C43 C48 C52 C54 -97.8(3)
C44 C43 C48 C47 -1.2(3)
C44 C43 C48 C52 175.4(2)
C44 C45 C46 C47 -0.8(4)
C45 C44 C49 C50 51.8(3)
C45 C44 C49 C51 -71.2(3)
C45 C46 C47 C48 -1.0(4)
C46 C47 C48 C43 1.9(4)
C46 C47 C48 C52 -174.7(2)
C47 C48 C52 C53 -45.5(3)
C47 C48 C52 C54 78.7(3)
C48 C43 C44 C45 -0.4(3)
C48 C43 C44 C49 -178.0(2)
C49 C44 C45 C46 179.1(2)
C58 C59 C60 C61 0.3(3)
C58 C59 C60 C64 179.3(2)
C59 C58 C63 C62 -0.8(3)
C59 C58 B1 C66 -49.7(3)
C59 C58 B1 C74 70.9(2)
C59 C58 B1 C82 -168.10(18)
C59 C60 C61 C62 -1.0(3)
C59 C60 C64 F1 -56.0(3)
C59 C60 C64 F2 58.7(3)
C59 C60 C64 F3 -175.1(3)
C60 C61 C62 C63 0.8(3)
C60 C61 C62 C65 179.5(2)
C61 C60 C64 F1 122.9(3)
C61 C60 C64 F2 -122.3(3)
C61 C60 C64 F3 3.8(4)
C61 C62 C63 C58 0.2(3)
C61 C62 C65 F4 17.5(3)
C61 C62 C65 F5 -104.4(2)
C61 C62 C65 F6 138.4(2)
C63 C58 C59 C60 0.6(3)
C63 C58 B1 C66 141.7(2)
C63 C58 B1 C74 -97.6(2)
C63 C58 B1 C82 23.4(3)
C63 C62 C65 F4 -163.8(2)
C63 C62 C65 F5 74.4(3)
C63 C62 C65 F6 -42.8(3)
C64 C60 C61 C62 -179.9(2)
C65 C62 C63 C58 -178.61(19)
C66 C67 C68 C69 -0.1(4)
C66 C67 C68 C72 179.9(2)
C67 C66 C71 C70 1.5(3)
C67 C66 B1 C58 -20.0(3)
C67 C66 B1 C74 -135.2(2)
C67 C66 B1 C82 103.6(2)
C67 C68 C69 C70 0.8(4)
C67 C68 C72 F7 53.2(4)
C67 C68 C72 F8 175.1(3)
C67 C68 C72 F9 -64.3(3)
C68 C69 C70 C71 -0.3(4)
C68 C69 C70 C73 179.6(3)
C69 C68 C72 F7 -126.8(3)
C69 C68 C72 F8 -4.9(4)
C69 C68 C72 F9 115.7(3)
C69 C70 C71 C66 -0.9(4)
C69 C70 C73 F10 -131.1(3)
C69 C70 C73 F11 107.4(4)
C69 C70 C73 F12 -18.2(4)
C71 C66 C67 C68 -1.0(3)
C71 C66 B1 C58 165.61(19)
C71 C66 B1 C74 50.5(3)
C71 C66 B1 C82 -70.8(2)
C71 C70 C73 F10 48.8(4)
C71 C70 C73 F11 -72.7(4)
C71 C70 C73 F12 161.7(3)
C72 C68 C69 C70 -179.2(3)
C73 C70 C71 C66 179.2(2)
C74 C75 C76 C77 -1.2(3)
C74 C75 C76 C80 179.9(2)
C75 C74 C79 C78 -0.1(3)
C75 C74 B1 C58 67.8(2)
C75 C74 B1 C66 -169.56(18)
C75 C74 B1 C82 -53.6(2)
C75 C76 C77 C78 -0.3(3)
C75 C76 C80 F13 -8.8(3)
C75 C76 C80 F14 112.1(3)
C75 C76 C80 F15 -128.1(2)
C76 C77 C78 C79 1.6(3)
C76 C77 C78 C81 -177.4(2)
C77 C76 C80 F13 172.3(2)
C77 C76 C80 F14 -66.8(3)
C77 C76 C80 F15 52.9(3)
C77 C78 C79 C74 -1.5(3)
C77 C78 C81 F16 2.3(3)
C77 C78 C81 F17 123.0(3)
C77 C78 C81 F18 -117.6(3)
C79 C74 C75 C76 1.4(3)
C79 C74 B1 C58 -104.1(2)
C79 C74 B1 C66 18.5(3)
C79 C74 B1 C82 134.4(2)
C79 C78 C81 F16 -176.7(2)
C79 C78 C81 F17 -56.1(3)
C79 C78 C81 F18 63.3(3)
C80 C76 C77 C78 178.6(2)
C81 C78 C79 C74 177.6(2)
C82 C83 C84 C85 -1.1(3)
C82 C83 C84 C88 177.1(2)
C83 C82 C87 C86 0.4(3)
C83 C82 B1 C58 47.7(3)
C83 C82 B1 C66 -76.9(2)
C83 C82 B1 C74 162.49(18)
C83 C84 C85 C86 0.3(4)
C83 C84 C88 F19 43.4(3)
C83 C84 C88 F20 -74.2(3)
C83 C84 C88 F21 164.7(3)
C84 C85 C86 C87 0.9(4)
C84 C85 C86 C89 -179.4(2)
C85 C84 C88 F19 -138.3(3)
C85 C84 C88 F20 104.1(3)
C85 C84 C88 F21 -17.0(4)
C85 C86 C87 C82 -1.3(4)
C85 C86 C89 F22 -55.4(4)
C85 C86 C89 F22A -102.5(6)
C85 C86 C89 F23 54.9(4)
C85 C86 C89 F23A 24.0(6)
C85 C86 C89 F24 -176.6(5)
C85 C86 C89 F24A 138.1(4)
C87 C82 C83 C84 0.8(3)
C87 C82 B1 C58 -140.4(2)
C87 C82 B1 C66 95.1(2)
C87 C82 B1 C74 -25.6(3)
C87 C86 C89 F22 124.3(3)
C87 C86 C89 F22A 77.2(6)
C87 C86 C89 F23 -125.3(3)
C87 C86 C89 F23A -156.2(5)
C87 C86 C89 F24 3.2(6)
C87 C86 C89 F24A -42.2(5)
C88 C84 C85 C86 -178.0(2)
C89 C86 C87 C82 179.0(2)
B1 C58 C59 C60 -168.6(2)
B1 C58 C63 C62 168.23(19)
B1 C66 C67 C68 -175.5(2)
B1 C66 C71 C70 176.4(2)
B1 C74 C75 C76 -171.22(19)
B1 C74 C79 C78 172.11(19)
B1 C82 C83 C84 173.2(2)
B1 C82 C87 C86 -171.9(2)
